data_7708371
loop_
_publ_author_name
'Hill, Anthony'
'Frogley, Benjamin'
'Welsh, Steven S.'

_publ_section_title
;
 Symmetric and Non-symmetric Anthracen-diyl Bis(alkylidynes)
;
_journal_name_full 'Dalton Transactions'
_journal_paper_doi 10.1039/D1DT02537F
_journal_year 2021
_chemical_formula_moiety 'C44 H40 B2 N12 O4 W2, 2.5(C H Cl3)'
_chemical_formula_sum 'C46.5 H42.5 B2 Cl7.5 N12 O4 W2'
_chemical_formula_weight 1488.62
_space_group_crystal_system triclinic
_space_group_IT_number 2
_space_group_name_Hall '-P 1'
_space_group_name_H-M_alt 'P -1'
_atom_sites_solution_hydrogens mixed
_atom_sites_solution_primary dual
_audit_creation_date 2021-02-02
_audit_creation_method
;
Olex2 1.2
(compiled 2018.05.29 svn.r3508 for OlexSys, GUI svn.r5506)
;
_audit_update_record
;
2021-04-13 deposited with the CCDC.	2021-09-20 downloaded from the CCDC.
;
_cell_angle_alpha 100.999(2)
_cell_angle_beta 93.540(2)
_cell_angle_gamma 92.309(2)
_cell_formula_units_Z 2
_cell_length_a 10.2052(2)
_cell_length_b 16.3844(5)
_cell_length_c 17.0380(4)
_cell_measurement_reflns_used 16199
_cell_measurement_temperature 150.01(10)
_cell_measurement_theta_max 70.8190
_cell_measurement_theta_min 4.1740
_cell_volume 2787.24(12)
_computing_cell_refinement 'CrysAlisPro 1.171.40.82a (Rigaku OD, 2020)'
_computing_data_collection 'CrysAlisPro 1.171.40.82a (Rigaku OD, 2020)'
_computing_data_reduction 'CrysAlisPro 1.171.40.82a (Rigaku OD, 2020)'
_computing_molecular_graphics 'Olex2 (Dolomanov et al., 2009)'
_computing_publication_material 'Olex2 (Dolomanov et al., 2009)'
_computing_structure_refinement 'ShelXL (Sheldrick, 2015)'
_computing_structure_solution 'ShelXT (Sheldrick, 2015)'
_diffrn_ambient_environment N~2~
_diffrn_ambient_temperature 150.01(10)
_diffrn_detector 'CCD plate'
_diffrn_detector_area_resol_mean 8.1297
_diffrn_detector_type EosS2
_diffrn_measured_fraction_theta_full 0.998
_diffrn_measured_fraction_theta_max 0.998
_diffrn_measurement_details
;
List of Runs (angles in degrees, time in seconds):

  # Type    Start    End  Width  t~exp~   \w     \q     \k     \f   Frames
#--------------------------------------------------------------------------
  1  \w    -36.00  -3.00   1.00    5.00    --   16.00 122.00 -81.47   33
  2  \w    -13.00  12.00   1.00    5.00    --   28.00 102.00  96.19   25
  3  \w    -49.00  32.00   1.00    5.00    --  -35.53  57.00  30.00   81
  4  \w    -64.00  36.00   1.00    5.00    --  -35.53  19.00 -30.00  100
  5  \w   -105.00 -27.00   1.00    5.00    --  -35.53 -38.00 -30.00   78
  6  \w    -95.00 -18.00   1.00    5.00    --  -35.53 -38.00-150.00   77
  7  \w     39.00  74.00   1.00    5.00    --   35.53-125.00  90.00   35
  8  \w     35.00  89.00   1.00    5.00    --   35.53-125.00 -30.00   54
  9  \w    -21.00  59.00   1.00    5.00    --   35.53 -77.00  90.00   80
 10  \w     28.00  80.00   1.00    5.00    --   35.53-125.00-120.00   52
 11  \w      2.00  28.00   1.00    5.00    --   36.00  90.00  44.35   26
 12  \w     15.00  40.00   1.00    5.00    --   44.00  81.00-157.36   25
 13  \w     15.00  40.00   1.00    5.00    --   44.00  81.00  21.24   25
 14  \w     16.00  41.00   1.00    5.00    --   44.00  80.00 153.71   25
 15  \w     16.00  41.00   1.00    5.00    --   44.00  79.00-104.50   25
 16  \w     14.00  39.00   1.00    5.00    --   44.00  82.00 -63.50   25
 17  \w     15.00  41.00   1.00    5.00    --   44.00  81.00 103.91   26
 18  \w     16.00  41.00   1.00    5.00    --   44.00  80.00 -23.48   25
 19  \w     24.00  63.00   1.00    5.00    --   48.00  72.00  70.80   39
 20  \w     79.00 106.00   1.00    5.00    --   48.00  72.00  70.80   27
 21  \w     31.00  66.00   1.00    5.00    --   56.00  73.00  23.41   35
 22  \w     32.00  62.00   1.00    5.00    --   56.00  74.00-135.37   30
 23  \w     34.00  60.00   1.00    5.00    --   56.00  68.00 -45.32   26
 24  \w     32.00  57.00   1.00    5.00    --   56.00  73.00 176.30   25
 25  \w     90.00 122.00   1.00    5.00    --   56.00  74.00 -89.96   32
 26  \w     31.00  88.00   1.00    5.00    --   56.00  74.00 118.55   57
 27  \w     32.00  59.00   1.00    5.00    --   56.00  74.00  74.22   27
 28  \w     31.00  67.00   1.00    5.00    --   56.00  74.00 -89.96   36
 29  \w     33.00  60.00   1.00    5.00    --   56.00  70.00  -6.84   27
 30  \w     35.00  80.00   1.00    5.00    --   60.00  73.00-162.15   45
 31  \w    100.00 135.00   1.00    5.00    --   68.00  54.00 -41.35   35
 32  \w     51.00  82.00   1.00    5.00    --   68.00  54.00 -41.35   31
 33  \w     49.00  90.00   1.00   15.00    --   72.00  70.00 -15.82   41
 34  \w    104.00 137.00   1.00   15.00    --   72.00  70.00 -15.82   33
 35  \w     56.00  91.00   1.00   15.00    --   72.00  56.00  93.52   35
 36  \w     52.00 115.00   1.00   15.00    --   76.00  72.00 140.93   63
 37  \w     61.00  88.00   1.00   15.00    --   80.00  63.00  66.35   27
 38  \w     87.00 114.00   1.00   15.00    --  105.15  61.00  30.00   27
 39  \w    126.00 169.00   1.00   15.00    --  105.15  61.00 -90.00   43
 40  \w    133.00 172.00   1.00   15.00    --  105.15  61.00 150.00   39
 41  \w     87.00 114.00   1.00   15.00    --  105.15  61.00 150.00   27
 42  \w     88.00 115.00   1.00   15.00    --  105.15  45.00  30.00   27
 43  \w     87.00 165.00   1.00   15.00    --  105.15  61.00  90.00   78
 44  \w     36.00  89.00   1.00   15.00    --  105.15 -95.00-150.00   53
 45  \w    141.00 169.00   1.00   15.00    --  105.15  61.00-180.00   28
 46  \w     88.00 116.00   1.00   15.00    --  105.15  45.00 -90.00   28
 47  \w    131.00 167.00   1.00   15.00    --  105.15  61.00 -30.00   36
 48  \w     87.00 116.00   1.00   15.00    --  105.15  61.00 -30.00   29
 49  \w     80.00 109.00   1.00   15.00    --  105.15-111.00  90.00   29
 50  \w     87.00 116.00   1.00   15.00    --  105.15  61.00-180.00   29
 51  \w     87.00 171.00   1.00   15.00    --  105.15  61.00   0.00   84
 52  \w     87.00 172.00   1.00   15.00    --  105.15  61.00-150.00   85
 53  \w     87.00 114.00   1.00   15.00    --  105.15  61.00-120.00   27
 54  \w    130.00 169.00   1.00   15.00    --  105.15  61.00-120.00   39
 55  \w     38.00 120.00   1.00   15.00    --  105.15 -61.00   0.00   82
 56  \w    124.00 172.00   1.00   15.00    --  105.15  61.00 120.00   48
 57  \w     88.00 137.00   1.00   15.00    --  105.15  45.00-150.00   49
 58  \w     87.00 115.00   1.00   15.00    --  105.15  61.00 -90.00   28
 59  \w     87.00 113.00   1.00   15.00    --  105.15  61.00 120.00   26
 60  \w     87.00 114.00   1.00   15.00    --  105.15  61.00 -60.00   27
 61  \w    130.00 172.00   1.00   15.00    --  105.15  61.00 -60.00   42
 62  \w     89.00 116.00   1.00   15.00    --  105.15  45.00 -60.00   27
 63  \w    116.00 172.00   1.00   15.00    --  105.15  77.00  60.00   56
 64  \w     42.00  69.00   1.00   15.00    --  105.15-111.00 -90.00   27
 65  \w     37.00 104.00   1.00   15.00    --  105.15 -95.00 150.00   67
 66  \w     43.00 106.00   1.00   15.00    --  105.15 -95.00 -90.00   63
 67  \w     39.00  78.00   1.00   15.00    --  105.15 -77.00 -60.00   39
 68  \w     88.00 117.00   1.00   15.00    --  105.15  45.00  90.00   29
 69  \w     91.00 118.00   1.00   15.00    --  105.15  45.00  60.00   27
 70  \w     88.00 115.00   1.00   15.00    --  105.15  45.00-120.00   27
 71  \w     89.00 116.00   1.00   15.00    --  105.15  45.00 150.00   27
 72  \w     88.00 125.00   1.00   15.00    --  105.15  45.00-180.00   37
 73  \w     88.00 123.00   1.00   15.00    --  105.15  45.00 -30.00   35
 74  \w     40.00 107.00   1.00   15.00    --  105.15-111.00  30.00   67
 75  \w     89.00 121.00   1.00   15.00    --  105.15  45.00   0.00   32
 76  \w     84.00 109.00   1.00   15.00    --  105.15-111.00 -90.00   25
 77  \w    126.00 171.00   1.00   15.00    --  105.15  61.00  30.00   45
;
_diffrn_measurement_device 'four-circle diffractometer'
_diffrn_measurement_device_type 'SuperNova, Dual, Cu at home/near, EosS2'
_diffrn_measurement_method '\w scans'
_diffrn_orient_matrix_type 'CrysAlisPro convention (1999,Acta A55,543-557)'
_diffrn_orient_matrix_UB_11 -0.0101568000
_diffrn_orient_matrix_UB_12 0.0941299000
_diffrn_orient_matrix_UB_13 0.0032565000
_diffrn_orient_matrix_UB_21 0.1483446000
_diffrn_orient_matrix_UB_22 0.0139884000
_diffrn_orient_matrix_UB_23 0.0242041000
_diffrn_orient_matrix_UB_31 0.0288284000
_diffrn_orient_matrix_UB_32 -0.0120335000
_diffrn_orient_matrix_UB_33 -0.0890552000
_diffrn_radiation_monochromator mirror
_diffrn_radiation_probe x-ray
_diffrn_radiation_type CuK\a
_diffrn_radiation_wavelength 1.54184
_diffrn_reflns_av_R_equivalents 0.0425
_diffrn_reflns_av_unetI/netI 0.0387
_diffrn_reflns_Laue_measured_fraction_full 0.998
_diffrn_reflns_Laue_measured_fraction_max 0.998
_diffrn_reflns_limit_h_max 12
_diffrn_reflns_limit_h_min -12
_diffrn_reflns_limit_k_max 19
_diffrn_reflns_limit_k_min -19
_diffrn_reflns_limit_l_max 17
_diffrn_reflns_limit_l_min -20
_diffrn_reflns_number 37853
_diffrn_reflns_point_group_measured_fraction_full 0.998
_diffrn_reflns_point_group_measured_fraction_max 0.998
_diffrn_reflns_theta_full 66.598
_diffrn_reflns_theta_max 66.598
_diffrn_reflns_theta_min 4.175
_diffrn_source 'micro-focus sealed X-ray tube'
_diffrn_source_type 'SuperNova (Cu) X-ray Source'
_exptl_absorpt_coefficient_mu 11.264
_exptl_absorpt_correction_T_max 1.00000
_exptl_absorpt_correction_T_min 0.65016
_exptl_absorpt_correction_type multi-scan
_exptl_absorpt_process_details
;
CrysAlisPro 1.171.40.82a (Rigaku Oxford Diffraction, 2020)
Empirical absorption correction using spherical harmonics,
implemented in SCALE3 ABSPACK scaling algorithm.
;
_exptl_crystal_colour orange
_exptl_crystal_colour_primary orange
_exptl_crystal_density_diffrn 1.774
_exptl_crystal_description plate
_exptl_crystal_F_000 1446
_exptl_crystal_size_max 0.142
_exptl_crystal_size_mid 0.058
_exptl_crystal_size_min 0.028
_refine_diff_density_max 3.358
_refine_diff_density_min -2.339
_refine_diff_density_rms 0.164
_refine_ls_extinction_method none
_refine_ls_goodness_of_fit_ref 1.089
_refine_ls_hydrogen_treatment mixed
_refine_ls_matrix_type full
_refine_ls_number_parameters 709
_refine_ls_number_reflns 9829
_refine_ls_number_restraints 18
_refine_ls_restrained_S_all 1.088
_refine_ls_R_factor_all 0.0662
_refine_ls_R_factor_gt 0.0551
_refine_ls_shift/su_max 0.001
_refine_ls_shift/su_mean 0.000
_refine_ls_structure_factor_coef Fsqd
_refine_ls_weighting_details 'w=1/[\s^2^(Fo^2^)+(0.0467P)^2^+33.7288P] where P=(Fo^2^+2Fc^2^)/3'
_refine_ls_weighting_scheme calc
_refine_ls_wR_factor_gt 0.1306
_refine_ls_wR_factor_ref 0.1364
_reflns_Friedel_coverage 0.000
_reflns_number_gt 8377
_reflns_number_total 9829
_reflns_threshold_expression 'I > 2\s(I)'
_cod_data_source_file d1dt02537f2.cif
_cod_data_source_block Compound_2a
_cod_original_formula_sum 'C46.50 H42.50 B2 Cl7.50 N12 O4 W2'
_cod_database_code 7708371
_shelx_shelxl_version_number 2016/6
_chemical_oxdiff_formula 'C46 H42 B2 Cl6 N12 O4 W2'
_chemical_oxdiff_usercomment 'CDCl3 evap'
_shelx_space_group_comment
;
The symmetry employed for this shelxl refinement is uniquely defined
by the following loop, which should always be used as a source of
symmetry information in preference to the above space-group names.
They are only intended as comments.
;
_reflns_odcompleteness_completeness 99.82
_reflns_odcompleteness_iscentric 1
_reflns_odcompleteness_theta 66.49
_olex2_refinement_description
;
1. Fixed Uiso
 At 1.2 times of:
  All C(H) groups, All C(H,H) groups
 At 1.5 times of:
  All C(H,H,H) groups
2. Uiso/Uaniso restraints and constraints
Cl6 \\sim Cl7 \\sim Cl5 \\sim Cl4 \\sim Cl9 \\sim Cl8: within 1.7A with sigma
of 0.04 and sigma for terminal atoms of 0.08
Uanis(Cl8) = Uanis(Cl9)
Uanis(Cl4) = Uanis(Cl5)
Uanis(Cl6) = Uanis(Cl7)
3. Others
 Sof(H46A)=Sof(Cl5)=Sof(Cl6)=Sof(Cl9)=1-FVAR(1)
 Sof(Cl7)=Sof(Cl8)=Sof(Cl4)=Sof(H46)=FVAR(1)
 Fixed Sof: Cl10(0.5) Cl12(0.5) Cl11(0.5) C47(0.5) H47(0.5)
4.a Ternary CH refined with riding coordinates:
 C45(H45), C46(H46), C46(H46A), C47(H47)
4.b Aromatic/amide H refined with riding coordinates:
 C36(H36), C9(H9), C39(H39), C41(H41), C40(H40), C13(H13), C37(H37), C15(H15),
 C8(H8), C14(H14), C23(H23), C6(H6), C33(H33), C28(H28), C16(H16), C44(H44),
 C7(H7), C38(H38), C43(H43), C42(H42)
4.c Idealised Me refined as rotating group:
 C21(H21A,H21B,H21C), C26(H26A,H26B,H26C), C25(H25A,H25B,H25C), C30(H30A,H30B,
 H30C), C31(H31A,H31B,H31C), C35(H35A,H35B,H35C)
;
_ins_header
;
TITL BF_TpTpstarAnth_scale in P-1 
REM P-1 (#2 in standard setting)
CELL 1.54184  10.205231  16.384399  17.037966 100.9995  93.5402  92.3091
ZERR    2.00   0.000188   0.000520   0.000400   0.0025   0.0017   0.0021
LATT  1
SFAC C H B N O Cl W
UNIT 92.00 84.00 4.00 24.00 8.00 12.00 4.00
TREF
HKLF 4
END
;
_olex2_submission_special_instructions 'No special instructions were received'
_oxdiff_exptl_absorpt_empirical_details
;
Empirical correction (ABSPACK) includes:
- Absorption correction using spherical harmonics
- Frame scaling
;
_oxdiff_exptl_absorpt_empirical_full_max 1.577
_oxdiff_exptl_absorpt_empirical_full_min 0.714

loop_
_space_group_symop_operation_xyz
'x, y, z'
'-x, -y, -z'

loop_
_atom_site_label
_atom_site_type_symbol
_atom_site_fract_x
_atom_site_fract_y
_atom_site_fract_z
_atom_site_U_iso_or_equiv
_atom_site_adp_type
_atom_site_occupancy
_atom_site_site_symmetry_order
_atom_site_calc_flag
_atom_site_refinement_flags_posn
_atom_site_refinement_flags_adp
_atom_site_refinement_flags_occupancy
_atom_site_disorder_assembly
_atom_site_disorder_group
W1 W 0.59741(4) 0.22406(2) 0.53228(2) 0.02792(12) Uani 1 1 d . . . . .
W2 W 0.71080(3) 0.34351(2) 0.02291(2) 0.02700(11) Uani 1 1 d . . . . .
Cl1 Cl 0.3180(3) 0.1279(2) 0.18353(18) 0.0686(8) Uani 1 1 d . . . . .
Cl3 Cl 0.4045(3) 0.0881(2) 0.0236(2) 0.0710(8) Uani 1 1 d . . . . .
Cl2 Cl 0.1596(3) 0.1655(2) 0.0512(2) 0.0745(9) Uani 1 1 d . . . . .
Cl7 Cl 0.8638(9) 0.0271(5) 0.1221(4) 0.0933(18) Uani 0.813(12) 1 d . U P A 1
Cl8 Cl 0.9112(9) 0.0043(3) 0.2831(3) 0.101(2) Uani 0.813(12) 1 d . U P A 1
Cl4 Cl 0.6527(13) 0.0461(6) 0.2240(12) 0.149(6) Uani 0.813(12) 1 d . U P A 1
N9 N 0.9214(6) 0.3846(4) 0.0313(4) 0.0301(15) Uani 1 1 d . . . . .
N3 N 0.4895(6) 0.3328(4) 0.5861(4) 0.0278(15) Uani 1 1 d . . . . .
O1 O 0.8749(6) 0.3138(4) 0.5908(4) 0.0403(15) Uani 1 1 d . . . . .
N7 N 0.7252(6) 0.3581(4) -0.1064(4) 0.0284(15) Uani 1 1 d . . . . .
O4 O 0.4099(6) 0.2924(5) -0.0113(4) 0.0494(17) Uani 1 1 d . . . . .
N11 N 0.7909(7) 0.2239(4) -0.0282(4) 0.0312(16) Uani 1 1 d . . . . .
N1 N 0.5667(7) 0.1864(4) 0.6524(4) 0.0299(15) Uani 1 1 d . . . . .
O3 O 0.6214(7) 0.5249(4) 0.0799(5) 0.0503(18) Uani 1 1 d . . . . .
N10 N 1.0016(6) 0.3561(4) -0.0275(4) 0.0309(16) Uani 1 1 d . . . . .
N2 N 0.4484(7) 0.1988(5) 0.6862(4) 0.0330(16) Uani 1 1 d . . . . .
N8 N 0.8367(6) 0.3386(4) -0.1452(4) 0.0287(15) Uani 1 1 d . . . . .
N4 N 0.3840(7) 0.3238(5) 0.6316(4) 0.0344(16) Uani 1 1 d . . . . .
N5 N 0.3978(7) 0.1651(5) 0.5055(4) 0.0343(16) Uani 1 1 d . . . . .
O2 O 0.7447(8) 0.0628(5) 0.4662(5) 0.058(2) Uani 1 1 d . . . . .
N12 N 0.8888(7) 0.2180(4) -0.0809(4) 0.0318(16) Uani 1 1 d . . . . .
N6 N 0.3014(7) 0.1817(5) 0.5595(5) 0.0345(16) Uani 1 1 d . . . . .
C4 C 0.6466(8) 0.2752(5) 0.3607(5) 0.0247(16) Uani 1 1 d . . . . .
C5 C 0.5393(7) 0.3059(5) 0.3182(4) 0.0229(16) Uani 1 1 d . . . . .
C36 C 0.6451(8) 0.3876(5) -0.1592(5) 0.0309(18) Uani 1 1 d . . . . .
H36 H 0.561338 0.405466 -0.148984 0.037 Uiso 1 1 calc R . . . .
C9 C 0.4462(8) 0.3596(5) 0.2032(5) 0.0295(18) Uani 1 1 d . . . . .
H9 H 0.455352 0.373646 0.153368 0.035 Uiso 1 1 calc R . . . .
C11 C 0.6749(8) 0.3142(5) 0.2051(5) 0.0269(17) Uani 1 1 d . . . . .
C3 C 0.6889(10) 0.1196(6) 0.4919(6) 0.042(2) Uani 1 1 d . . . . .
C39 C 0.9945(9) 0.4363(5) 0.0888(5) 0.034(2) Uani 1 1 d . . . . .
H39 H 0.963877 0.464553 0.136205 0.041 Uiso 1 1 calc R . . . .
C41 C 1.1240(8) 0.3903(6) -0.0061(6) 0.038(2) Uani 1 1 d . . . . .
H41 H 1.197000 0.380769 -0.036042 0.046 Uiso 1 1 calc R . . . .
C2 C 0.7727(9) 0.2803(5) 0.5713(5) 0.0314(19) Uani 1 1 d . . . . .
C17 C 0.7705(8) 0.2679(5) 0.3259(5) 0.0282(17) Uani 1 1 d . . . . .
C40 C 1.1222(9) 0.4418(6) 0.0676(6) 0.041(2) Uani 1 1 d . . . . .
H40 H 1.192574 0.473622 0.097035 0.049 Uiso 1 1 calc R . . . .
C27 C 0.5117(8) 0.4150(5) 0.5898(5) 0.0310(18) Uani 1 1 d . . . . .
C13 C 0.9070(8) 0.2751(6) 0.2135(5) 0.0320(19) Uani 1 1 d . . . . .
H13 H 0.916573 0.284841 0.162060 0.038 Uiso 1 1 calc R . . . .
C20 C 0.5189(10) 0.3076(6) -0.0017(6) 0.039(2) Uani 1 1 d . . . . .
C10 C 0.5536(8) 0.3260(5) 0.2420(5) 0.0256(16) Uani 1 1 d . . . . .
C1 C 0.6259(8) 0.2534(5) 0.4360(5) 0.0296(18) Uani 1 1 d . . . . .
C12 C 0.7835(8) 0.2861(5) 0.2479(5) 0.0287(17) Uani 1 1 d . . . . .
C37 C 0.7022(9) 0.3880(6) -0.2297(5) 0.037(2) Uani 1 1 d . . . . .
H37 H 0.666869 0.405610 -0.274941 0.045 Uiso 1 1 calc R . . . .
C15 C 0.9995(9) 0.2342(6) 0.3342(6) 0.039(2) Uani 1 1 d . . . . .
H15 H 1.071833 0.218693 0.362760 0.047 Uiso 1 1 calc R . . . .
C21 C 0.7823(9) 0.1328(6) 0.6896(6) 0.041(2) Uani 1 1 d . . . . .
H21A H 0.782348 0.095616 0.638714 0.062 Uiso 1 1 calc GR . . . .
H21B H 0.817280 0.105844 0.731090 0.062 Uiso 1 1 calc GR . . . .
H21C H 0.835568 0.182219 0.688926 0.062 Uiso 1 1 calc GR . . . .
C8 C 0.3301(8) 0.3711(6) 0.2387(5) 0.037(2) Uani 1 1 d . . . . .
H8 H 0.260506 0.392542 0.212672 0.044 Uiso 1 1 calc R . . . .
C26 C 0.6212(9) 0.4488(5) 0.5486(6) 0.037(2) Uani 1 1 d . . . . .
H26A H 0.703395 0.445582 0.578173 0.055 Uiso 1 1 calc GR . . . .
H26B H 0.607341 0.505863 0.545892 0.055 Uiso 1 1 calc GR . . . .
H26C H 0.623151 0.416713 0.495337 0.055 Uiso 1 1 calc GR . . . .
C24 C 0.4523(10) 0.1764(6) 0.7585(5) 0.038(2) Uani 1 1 d . . . . .
C19 C 0.6526(9) 0.4589(6) 0.0579(5) 0.0330(19) Uani 1 1 d . . . . .
C14 C 1.0121(9) 0.2501(6) 0.2559(6) 0.039(2) Uani 1 1 d . . . . .
H14 H 1.092333 0.243525 0.232979 0.047 Uiso 1 1 calc R . . . .
C18 C 0.6921(8) 0.3286(5) 0.1258(5) 0.0272(17) Uani 1 1 d . . . . .
C23 C 0.5766(10) 0.1495(6) 0.7724(5) 0.040(2) Uani 1 1 d . . . . .
H23 H 0.608488 0.130968 0.817850 0.047 Uiso 1 1 calc R . . . .
C6 C 0.4170(8) 0.3191(5) 0.3533(5) 0.0291(18) Uani 1 1 d . . . . .
H6 H 0.406028 0.305949 0.403335 0.035 Uiso 1 1 calc R . . . .
C33 C 0.2091(9) 0.0988(6) 0.4511(6) 0.043(2) Uani 1 1 d . . . . .
H33 H 0.147325 0.066026 0.414856 0.052 Uiso 1 1 calc R . . . .
C22 C 0.6453(9) 0.1554(5) 0.7054(5) 0.035(2) Uani 1 1 d . . . . .
C29 C 0.3442(9) 0.4002(6) 0.6635(6) 0.039(2) Uani 1 1 d . . . . .
C28 C 0.4223(9) 0.4586(6) 0.6372(6) 0.039(2) Uani 1 1 d . . . . .
H28 H 0.416298 0.516064 0.649096 0.047 Uiso 1 1 calc R . . . .
C16 C 0.8823(8) 0.2415(5) 0.3672(5) 0.0332(19) Uani 1 1 d . . . . .
H16 H 0.874374 0.229223 0.417867 0.040 Uiso 1 1 calc R . . . .
C44 C 0.9193(9) 0.1386(6) -0.1015(6) 0.040(2) Uani 1 1 d . . . . .
H44 H 0.982794 0.119129 -0.136262 0.048 Uiso 1 1 calc R . . . .
C7 C 0.3151(8) 0.3508(6) 0.3145(5) 0.0332(19) Uani 1 1 d . . . . .
H7 H 0.235817 0.358988 0.338263 0.040 Uiso 1 1 calc R . . . .
C32 C 0.3402(9) 0.1144(6) 0.4390(6) 0.039(2) Uani 1 1 d . . . . .
C34 C 0.1874(9) 0.1404(6) 0.5264(7) 0.042(2) Uani 1 1 d . . . . .
C38 C 0.8247(9) 0.3564(6) -0.2187(5) 0.037(2) Uani 1 1 d . . . . .
H38 H 0.887823 0.348770 -0.256192 0.044 Uiso 1 1 calc R . . . .
B1 B 0.3349(10) 0.2364(7) 0.6417(6) 0.034(2) Uani 1 1 d . . . . .
C25 C 0.3384(11) 0.1835(7) 0.8101(6) 0.054(3) Uani 1 1 d . . . . .
H25A H 0.319463 0.241076 0.825649 0.081 Uiso 1 1 calc GR . . . .
H25B H 0.359704 0.161112 0.857146 0.081 Uiso 1 1 calc GR . . . .
H25C H 0.262792 0.153059 0.780681 0.081 Uiso 1 1 calc GR . . . .
C43 C 0.8422(10) 0.0903(6) -0.0630(7) 0.047(2) Uani 1 1 d . . . . .
H43 H 0.842735 0.032994 -0.066082 0.057 Uiso 1 1 calc R . . . .
C42 C 0.7631(9) 0.1460(6) -0.0186(6) 0.041(2) Uani 1 1 d . . . . .
H42 H 0.699226 0.131155 0.013512 0.049 Uiso 1 1 calc R . . . .
C30 C 0.2315(11) 0.4128(7) 0.7167(7) 0.056(3) Uani 1 1 d . . . . .
H30A H 0.152033 0.387870 0.687274 0.083 Uiso 1 1 calc GR . . . .
H30B H 0.221923 0.471289 0.734643 0.083 Uiso 1 1 calc GR . . . .
H30C H 0.248793 0.387174 0.762246 0.083 Uiso 1 1 calc GR . . . .
C31 C 0.4161(11) 0.0812(7) 0.3689(6) 0.052(3) Uani 1 1 d . . . . .
H31A H 0.463321 0.126342 0.352730 0.078 Uiso 1 1 calc GR . . . .
H31B H 0.356702 0.053171 0.325349 0.078 Uiso 1 1 calc GR . . . .
H31C H 0.477163 0.042674 0.383609 0.078 Uiso 1 1 calc GR . . . .
C35 C 0.0647(10) 0.1438(8) 0.5715(8) 0.059(3) Uani 1 1 d . . . . .
H35A H 0.077500 0.116171 0.616027 0.089 Uiso 1 1 calc GR . . . .
H35B H -0.007842 0.116541 0.536382 0.089 Uiso 1 1 calc GR . . . .
H35C H 0.046215 0.200832 0.590774 0.089 Uiso 1 1 calc GR . . . .
B2 B 0.9458(9) 0.2971(7) -0.1036(6) 0.032(2) Uani 1 1 d . . . . .
C45 C 0.3202(11) 0.1583(7) 0.0909(7) 0.055(3) Uani 1 1 d . . . . .
H45 H 0.365869 0.213355 0.098673 0.066 Uiso 1 1 calc R . . . .
C46 C 0.8174(12) 0.0602(7) 0.2203(7) 0.057(3) Uani 1 1 d . . . . .
H46 H 0.841817 0.119695 0.237197 0.069 Uiso 0.813(12) 1 calc R . P A 1
H46A H 0.856999 0.116531 0.239349 0.069 Uiso 0.187(12) 1 calc R . P A 2
H2 H 1.016(8) 0.282(5) -0.141(5) 0.02(2) Uiso 1 1 d . . . . .
H1 H 0.245(9) 0.243(5) 0.680(5) 0.03(2) Uiso 1 1 d . . . . .
Cl10 Cl 0.1387(6) 0.3843(5) 0.5037(4) 0.0724(18) Uani 0.5 1 d . . P B -1
Cl12 Cl -0.0058(9) 0.4647(7) 0.3933(7) 0.091(3) Uani 0.5 1 d . . P B -1
Cl5 Cl 0.641(7) 0.071(4) 0.201(6) 0.149(6) Uani 0.187(12) 1 d . U P A 2
Cl6 Cl 0.883(5) 0.024(3) 0.1460(18) 0.0933(18) Uani 0.187(12) 1 d . U P A 2
Cl9 Cl 0.818(4) 0.0164(15) 0.2955(15) 0.101(2) Uani 0.187(12) 1 d . U P A 2
Cl11 Cl 0.025(2) 0.5379(10) 0.5599(11) 0.163(8) Uani 0.5 1 d . . P B -1
C47 C 0.020(5) 0.441(2) 0.495(3) 0.108(15) Uani 0.5 1 d . . P B -1
H47 H -0.059164 0.410515 0.504350 0.129 Uiso 0.5 1 calc R . P B -1

loop_
_atom_site_aniso_label
_atom_site_aniso_U_11
_atom_site_aniso_U_22
_atom_site_aniso_U_33
_atom_site_aniso_U_23
_atom_site_aniso_U_13
_atom_site_aniso_U_12
W1 0.0293(2) 0.0355(2) 0.0217(2) 0.01097(15) 0.00444(15) 0.00512(15)
W2 0.02357(19) 0.0401(2) 0.0195(2) 0.00965(15) 0.00467(14) 0.00527(15)
Cl1 0.079(2) 0.078(2) 0.0503(17) 0.0156(14) -0.0013(15) 0.0158(16)
Cl3 0.0656(19) 0.0693(19) 0.079(2) 0.0093(16) 0.0224(16) 0.0096(15)
Cl2 0.0546(17) 0.108(3) 0.0614(19) 0.0178(18) -0.0036(14) 0.0198(17)
Cl7 0.131(5) 0.120(3) 0.039(4) 0.024(3) 0.020(4) 0.065(3)
Cl8 0.153(7) 0.072(3) 0.073(3) 0.016(2) -0.039(4) 0.021(3)
Cl4 0.069(4) 0.101(8) 0.260(15) -0.024(7) 0.071(6) 0.000(5)
N9 0.020(3) 0.043(4) 0.030(4) 0.012(3) 0.002(3) 0.003(3)
N3 0.024(3) 0.033(4) 0.029(4) 0.012(3) -0.002(3) 0.002(3)
O1 0.028(3) 0.054(4) 0.039(4) 0.013(3) 0.002(3) -0.006(3)
N7 0.023(3) 0.039(4) 0.024(4) 0.006(3) 0.003(3) 0.009(3)
O4 0.023(3) 0.072(5) 0.053(5) 0.013(4) 0.002(3) 0.003(3)
N11 0.029(4) 0.029(4) 0.037(4) 0.011(3) -0.001(3) 0.003(3)
N1 0.030(4) 0.040(4) 0.023(4) 0.015(3) 0.002(3) 0.004(3)
O3 0.050(4) 0.049(4) 0.056(5) 0.010(3) 0.021(4) 0.018(3)
N10 0.020(3) 0.040(4) 0.035(4) 0.014(3) 0.000(3) 0.006(3)
N2 0.032(4) 0.041(4) 0.028(4) 0.012(3) 0.005(3) 0.003(3)
N8 0.025(3) 0.046(4) 0.016(3) 0.008(3) 0.006(3) 0.010(3)
N4 0.033(4) 0.040(4) 0.035(4) 0.012(3) 0.011(3) 0.010(3)
N5 0.038(4) 0.038(4) 0.029(4) 0.013(3) 0.002(3) 0.003(3)
O2 0.069(5) 0.046(4) 0.062(5) 0.009(4) 0.010(4) 0.027(4)
N12 0.031(4) 0.035(4) 0.031(4) 0.008(3) 0.004(3) 0.009(3)
N6 0.026(4) 0.040(4) 0.040(4) 0.012(3) 0.003(3) 0.004(3)
C4 0.026(4) 0.025(4) 0.025(4) 0.010(3) 0.004(3) 0.004(3)
C5 0.023(4) 0.030(4) 0.017(4) 0.004(3) 0.007(3) 0.005(3)
C36 0.026(4) 0.042(5) 0.026(4) 0.010(4) -0.004(3) 0.011(3)
C9 0.030(4) 0.040(5) 0.022(4) 0.013(4) 0.003(3) 0.005(3)
C11 0.023(4) 0.032(4) 0.027(4) 0.006(3) 0.003(3) 0.007(3)
C3 0.050(6) 0.038(5) 0.040(6) 0.014(4) -0.002(5) -0.002(4)
C39 0.043(5) 0.040(5) 0.019(4) 0.009(4) -0.007(4) -0.002(4)
C41 0.023(4) 0.049(5) 0.049(6) 0.028(5) 0.001(4) 0.004(4)
C2 0.045(5) 0.038(5) 0.015(4) 0.011(3) 0.011(4) 0.012(4)
C17 0.029(4) 0.031(4) 0.027(4) 0.010(3) 0.008(3) 0.005(3)
C40 0.032(5) 0.048(5) 0.044(6) 0.018(5) -0.007(4) -0.005(4)
C27 0.030(4) 0.042(5) 0.022(4) 0.008(4) -0.005(3) 0.006(4)
C13 0.027(4) 0.049(5) 0.024(4) 0.012(4) 0.012(3) 0.008(4)
C20 0.040(6) 0.048(5) 0.036(5) 0.015(4) 0.011(4) 0.017(4)
C10 0.025(4) 0.030(4) 0.023(4) 0.008(3) 0.001(3) 0.005(3)
C1 0.023(4) 0.030(4) 0.034(5) 0.001(4) 0.005(3) 0.008(3)
C12 0.033(4) 0.032(4) 0.022(4) 0.004(3) 0.006(3) 0.005(3)
C37 0.047(5) 0.046(5) 0.021(4) 0.010(4) 0.002(4) 0.010(4)
C15 0.027(4) 0.054(6) 0.038(5) 0.013(4) 0.000(4) 0.009(4)
C21 0.037(5) 0.046(5) 0.044(6) 0.016(4) 0.000(4) 0.008(4)
C8 0.027(4) 0.051(5) 0.035(5) 0.014(4) -0.002(4) 0.009(4)
C26 0.037(5) 0.032(4) 0.044(6) 0.014(4) -0.001(4) 0.001(4)
C24 0.051(6) 0.038(5) 0.026(5) 0.009(4) 0.006(4) -0.001(4)
C19 0.035(5) 0.038(5) 0.026(5) 0.007(4) 0.003(4) 0.001(4)
C14 0.027(4) 0.051(5) 0.041(5) 0.008(4) 0.012(4) 0.012(4)
C18 0.024(4) 0.032(4) 0.026(4) 0.003(3) 0.005(3) 0.009(3)
C23 0.053(6) 0.043(5) 0.024(5) 0.014(4) -0.005(4) 0.001(4)
C6 0.029(4) 0.039(5) 0.023(4) 0.013(3) 0.006(3) 0.008(3)
C33 0.037(5) 0.039(5) 0.053(6) 0.013(5) -0.014(5) -0.004(4)
C22 0.044(5) 0.034(4) 0.027(5) 0.008(4) 0.001(4) -0.001(4)
C29 0.041(5) 0.047(5) 0.034(5) 0.013(4) 0.006(4) 0.015(4)
C28 0.042(5) 0.037(5) 0.038(5) 0.007(4) 0.002(4) 0.009(4)
C16 0.034(5) 0.039(5) 0.029(5) 0.011(4) 0.002(4) 0.007(4)
C44 0.041(5) 0.039(5) 0.041(6) 0.008(4) 0.005(4) 0.016(4)
C7 0.028(4) 0.048(5) 0.026(5) 0.011(4) 0.008(3) 0.009(4)
C32 0.042(5) 0.039(5) 0.035(5) 0.012(4) -0.010(4) -0.008(4)
C34 0.025(4) 0.044(5) 0.060(7) 0.023(5) -0.003(4) 0.000(4)
C38 0.041(5) 0.051(5) 0.021(4) 0.010(4) 0.009(4) 0.008(4)
B1 0.031(5) 0.047(6) 0.028(5) 0.016(4) 0.008(4) 0.006(4)
C25 0.062(7) 0.069(7) 0.035(6) 0.018(5) 0.019(5) 0.003(6)
C43 0.053(6) 0.031(5) 0.058(7) 0.009(4) 0.006(5) 0.012(4)
C42 0.036(5) 0.043(5) 0.048(6) 0.018(4) 0.003(4) 0.005(4)
C30 0.056(7) 0.068(7) 0.049(7) 0.017(5) 0.026(5) 0.026(6)
C31 0.061(7) 0.049(6) 0.044(6) 0.003(5) 0.005(5) -0.005(5)
C35 0.029(5) 0.077(8) 0.076(8) 0.025(7) 0.006(5) -0.002(5)
B2 0.025(5) 0.045(6) 0.030(5) 0.011(4) 0.009(4) 0.015(4)
C45 0.054(7) 0.056(7) 0.056(7) 0.013(5) -0.003(5) 0.000(5)
C46 0.063(7) 0.051(6) 0.053(7) -0.002(5) 0.008(6) 0.009(5)
Cl10 0.049(3) 0.122(6) 0.048(3) 0.024(3) 0.001(3) -0.008(3)
Cl12 0.071(5) 0.083(6) 0.129(9) 0.047(6) -0.008(5) 0.014(4)
Cl5 0.069(4) 0.101(8) 0.260(15) -0.024(7) 0.071(6) 0.000(5)
Cl6 0.131(5) 0.120(3) 0.039(4) 0.024(3) 0.020(4) 0.065(3)
Cl9 0.153(7) 0.072(3) 0.073(3) 0.016(2) -0.039(4) 0.021(3)
Cl11 0.214(18) 0.091(10) 0.173(17) -0.022(10) 0.094(15) -0.006(9)
C47 0.15(4) 0.056(19) 0.12(4) 0.04(2) 0.03(3) -0.02(2)

loop_
_atom_type_symbol
_atom_type_description
_atom_type_scat_dispersion_real
_atom_type_scat_dispersion_imag
_atom_type_scat_source
C C 0.0181 0.0091 'International Tables Vol C Tables 4.2.6.8 and 6.1.1.4'
H H 0.0000 0.0000 'International Tables Vol C Tables 4.2.6.8 and 6.1.1.4'
B B 0.0090 0.0039 'International Tables Vol C Tables 4.2.6.8 and 6.1.1.4'
Cl Cl 0.3639 0.7018 'International Tables Vol C Tables 4.2.6.8 and 6.1.1.4'
N N 0.0311 0.0180 'International Tables Vol C Tables 4.2.6.8 and 6.1.1.4'
O O 0.0492 0.0322 'International Tables Vol C Tables 4.2.6.8 and 6.1.1.4'
W W -5.4734 5.5774 'International Tables Vol C Tables 4.2.6.8 and 6.1.1.4'

loop_
_exptl_crystal_face_index_h
_exptl_crystal_face_index_k
_exptl_crystal_face_index_l
_exptl_crystal_face_perp_dist
0 0 11 0.0339
0 0 -11 0.0339
6 3 0 0.0575
-6 -3 0 0.0575
-1 10 3 0.0140
1 -10 -3 0.0140
1 5 -10 0.0288
-1 -5 10 0.0288

loop_
_geom_angle_atom_site_label_1
_geom_angle_atom_site_label_2
_geom_angle_atom_site_label_3
_geom_angle
_geom_angle_site_symmetry_1
_geom_angle_site_symmetry_3
_geom_angle_publ_flag
N3 W1 N1 82.2(2) . . ?
N5 W1 N3 82.7(3) . . ?
N5 W1 N1 80.7(3) . . ?
C3 W1 N3 174.3(3) . . ?
C3 W1 N1 92.3(3) . . ?
C3 W1 N5 94.8(3) . . ?
C2 W1 N3 93.2(3) . . ?
C2 W1 N1 92.6(3) . . ?
C2 W1 N5 172.6(3) . . ?
C2 W1 C3 88.6(4) . . ?
C1 W1 N3 98.8(3) . . ?
C1 W1 N1 178.7(3) . . ?
C1 W1 N5 100.2(3) . . ?
C1 W1 C3 86.7(4) . . ?
C1 W1 C2 86.5(3) . . ?
N9 W2 N7 82.0(2) . . ?
N11 W2 N9 81.3(3) . . ?
N11 W2 N7 79.5(3) . . ?
C20 W2 N9 171.6(3) . . ?
C20 W2 N7 89.7(3) . . ?
C20 W2 N11 97.2(3) . . ?
C19 W2 N9 93.5(3) . . ?
C19 W2 N7 93.5(3) . . ?
C19 W2 N11 171.8(3) . . ?
C19 W2 C20 87.0(4) . . ?
C18 W2 N9 100.6(3) . . ?
C18 W2 N7 177.3(3) . . ?
C18 W2 N11 99.9(3) . . ?
C18 W2 C20 87.8(4) . . ?
C18 W2 C19 87.3(3) . . ?
N10 N9 W2 121.8(5) . . ?
C39 N9 W2 131.0(6) . . ?
C39 N9 N10 107.2(7) . . ?
N4 N3 W1 121.1(5) . . ?
C27 N3 W1 131.9(6) . . ?
C27 N3 N4 106.8(7) . . ?
N8 N7 W2 120.8(5) . . ?
C36 N7 W2 133.8(6) . . ?
C36 N7 N8 105.3(7) . . ?
N12 N11 W2 122.3(5) . . ?
C42 N11 W2 132.1(6) . . ?
C42 N11 N12 105.6(7) . . ?
N2 N1 W1 119.7(5) . . ?
C22 N1 W1 133.9(6) . . ?
C22 N1 N2 106.3(7) . . ?
N9 N10 B2 120.0(7) . . ?
C41 N10 N9 109.1(7) . . ?
C41 N10 B2 130.9(8) . . ?
N1 N2 B1 120.0(7) . . ?
C24 N2 N1 110.5(7) . . ?
C24 N2 B1 129.4(8) . . ?
N7 N8 B2 118.9(6) . . ?
C38 N8 N7 109.9(7) . . ?
C38 N8 B2 131.1(7) . . ?
N3 N4 B1 120.1(7) . . ?
C29 N4 N3 109.0(7) . . ?
C29 N4 B1 130.8(8) . . ?
N6 N5 W1 121.3(5) . . ?
C32 N5 W1 131.7(6) . . ?
C32 N5 N6 106.9(7) . . ?
N11 N12 B2 119.2(7) . . ?
C44 N12 N11 109.5(7) . . ?
C44 N12 B2 131.3(8) . . ?
N5 N6 B1 120.2(7) . . ?
C34 N6 N5 108.8(8) . . ?
C34 N6 B1 130.9(8) . . ?
C17 C4 C5 118.8(7) . . ?
C1 C4 C5 118.8(7) . . ?
C1 C4 C17 122.3(7) . . ?
C10 C5 C4 121.0(7) . . ?
C10 C5 C6 118.6(7) . . ?
C6 C5 C4 120.4(7) . . ?
N7 C36 H36 124.2 . . ?
N7 C36 C37 111.6(8) . . ?
C37 C36 H36 124.2 . . ?
C10 C9 H9 119.8 . . ?
C8 C9 H9 119.8 . . ?
C8 C9 C10 120.4(8) . . ?
C10 C11 C12 119.1(7) . . ?
C10 C11 C18 122.5(7) . . ?
C12 C11 C18 118.4(7) . . ?
O2 C3 W1 175.9(9) . . ?
N9 C39 H39 125.0 . . ?
N9 C39 C40 110.0(8) . . ?
C40 C39 H39 125.0 . . ?
N10 C41 H41 125.9 . . ?
N10 C41 C40 108.1(8) . . ?
C40 C41 H41 125.9 . . ?
O1 C2 W1 177.2(7) . . ?
C12 C17 C4 119.9(7) . . ?
C12 C17 C16 118.9(7) . . ?
C16 C17 C4 121.2(7) . . ?
C39 C40 H40 127.2 . . ?
C41 C40 C39 105.7(8) . . ?
C41 C40 H40 127.2 . . ?
N3 C27 C26 122.0(8) . . ?
N3 C27 C28 109.6(8) . . ?
C28 C27 C26 128.4(8) . . ?
C12 C13 H13 119.8 . . ?
C14 C13 H13 119.8 . . ?
C14 C13 C12 120.3(8) . . ?
O4 C20 W2 174.9(9) . . ?
C5 C10 C9 119.3(7) . . ?
C5 C10 C11 120.3(7) . . ?
C11 C10 C9 120.4(7) . . ?
C4 C1 W1 179.1(7) . . ?
C17 C12 C11 120.8(7) . . ?
C13 C12 C11 120.7(7) . . ?
C13 C12 C17 118.6(7) . . ?
C36 C37 H37 127.7 . . ?
C36 C37 C38 104.6(8) . . ?
C38 C37 H37 127.7 . . ?
C14 C15 H15 120.0 . . ?
C16 C15 H15 120.0 . . ?
C16 C15 C14 120.1(8) . . ?
H21A C21 H21B 109.5 . . ?
H21A C21 H21C 109.5 . . ?
H21B C21 H21C 109.5 . . ?
C22 C21 H21A 109.5 . . ?
C22 C21 H21B 109.5 . . ?
C22 C21 H21C 109.5 . . ?
C9 C8 H8 119.8 . . ?
C9 C8 C7 120.5(8) . . ?
C7 C8 H8 119.8 . . ?
C27 C26 H26A 109.5 . . ?
C27 C26 H26B 109.5 . . ?
C27 C26 H26C 109.5 . . ?
H26A C26 H26B 109.5 . . ?
H26A C26 H26C 109.5 . . ?
H26B C26 H26C 109.5 . . ?
N2 C24 C23 107.0(8) . . ?
N2 C24 C25 122.8(9) . . ?
C23 C24 C25 130.1(9) . . ?
O3 C19 W2 178.1(8) . . ?
C13 C14 C15 120.8(8) . . ?
C13 C14 H14 119.6 . . ?
C15 C14 H14 119.6 . . ?
C11 C18 W2 178.0(7) . . ?
C24 C23 H23 126.5 . . ?
C24 C23 C22 107.1(8) . . ?
C22 C23 H23 126.5 . . ?
C5 C6 H6 119.5 . . ?
C7 C6 C5 121.0(8) . . ?
C7 C6 H6 119.5 . . ?
C32 C33 H33 126.3 . . ?
C34 C33 H33 126.3 . . ?
C34 C33 C32 107.3(8) . . ?
N1 C22 C21 122.5(8) . . ?
N1 C22 C23 109.1(8) . . ?
C23 C22 C21 128.5(8) . . ?
N4 C29 C28 108.0(8) . . ?
N4 C29 C30 122.7(9) . . ?
C28 C29 C30 129.3(9) . . ?
C27 C28 H28 126.7 . . ?
C29 C28 C27 106.6(8) . . ?
C29 C28 H28 126.7 . . ?
C17 C16 H16 119.4 . . ?
C15 C16 C17 121.2(8) . . ?
C15 C16 H16 119.4 . . ?
N12 C44 H44 125.4 . . ?
N12 C44 C43 109.2(8) . . ?
C43 C44 H44 125.4 . . ?
C8 C7 H7 119.9 . . ?
C6 C7 C8 120.2(8) . . ?
C6 C7 H7 119.9 . . ?
N5 C32 C33 108.7(9) . . ?
N5 C32 C31 121.8(9) . . ?
C33 C32 C31 129.4(9) . . ?
N6 C34 C33 108.2(8) . . ?
N6 C34 C35 121.6(10) . . ?
C33 C34 C35 130.2(9) . . ?
N8 C38 C37 108.6(8) . . ?
N8 C38 H38 125.7 . . ?
C37 C38 H38 125.7 . . ?
N2 B1 H1 110(4) . . ?
N4 B1 N2 107.6(7) . . ?
N4 B1 H1 108(4) . . ?
N6 B1 N2 109.5(8) . . ?
N6 B1 N4 109.5(7) . . ?
N6 B1 H1 112(4) . . ?
C24 C25 H25A 109.5 . . ?
C24 C25 H25B 109.5 . . ?
C24 C25 H25C 109.5 . . ?
H25A C25 H25B 109.5 . . ?
H25A C25 H25C 109.5 . . ?
H25B C25 H25C 109.5 . . ?
C44 C43 H43 127.7 . . ?
C44 C43 C42 104.6(8) . . ?
C42 C43 H43 127.7 . . ?
N11 C42 C43 111.0(9) . . ?
N11 C42 H42 124.5 . . ?
C43 C42 H42 124.5 . . ?
C29 C30 H30A 109.5 . . ?
C29 C30 H30B 109.5 . . ?
C29 C30 H30C 109.5 . . ?
H30A C30 H30B 109.5 . . ?
H30A C30 H30C 109.5 . . ?
H30B C30 H30C 109.5 . . ?
C32 C31 H31A 109.5 . . ?
C32 C31 H31B 109.5 . . ?
C32 C31 H31C 109.5 . . ?
H31A C31 H31B 109.5 . . ?
H31A C31 H31C 109.5 . . ?
H31B C31 H31C 109.5 . . ?
C34 C35 H35A 109.5 . . ?
C34 C35 H35B 109.5 . . ?
C34 C35 H35C 109.5 . . ?
H35A C35 H35B 109.5 . . ?
H35A C35 H35C 109.5 . . ?
H35B C35 H35C 109.5 . . ?
N10 B2 N8 109.7(7) . . ?
N10 B2 H2 111(5) . . ?
N8 B2 H2 109(5) . . ?
N12 B2 N10 108.8(7) . . ?
N12 B2 N8 109.3(7) . . ?
N12 B2 H2 109(5) . . ?
Cl1 C45 Cl3 110.7(6) . . ?
Cl1 C45 Cl2 110.4(7) . . ?
Cl1 C45 H45 108.5 . . ?
Cl3 C45 H45 108.5 . . ?
Cl2 C45 Cl3 110.1(6) . . ?
Cl2 C45 H45 108.5 . . ?
Cl7 C46 Cl8 106.9(6) . . ?
Cl7 C46 H46 108.5 . . ?
Cl8 C46 H46 108.5 . . ?
Cl4 C46 Cl7 110.6(10) . . ?
Cl4 C46 Cl8 113.6(9) . . ?
Cl4 C46 H46 108.5 . . ?
Cl5 C46 H46A 106.8 . . ?
Cl6 C46 H46A 106.8 . . ?
Cl6 C46 Cl5 113(4) . . ?
Cl6 C46 Cl9 121.8(19) . . ?
Cl9 C46 H46A 106.8 . . ?
Cl9 C46 Cl5 101(3) . . ?
Cl10 C47 Cl12 114(3) . . ?
Cl10 C47 Cl11 117(3) . . ?
Cl10 C47 H47 106.7 . . ?
Cl12 C47 H47 106.7 . . ?
Cl11 C47 Cl12 105(2) . . ?
Cl11 C47 H47 106.7 . . ?

loop_
_geom_bond_atom_site_label_1
_geom_bond_atom_site_label_2
_geom_bond_distance
_geom_bond_site_symmetry_2
_geom_bond_publ_flag
W1 N3 2.211(7) . ?
W1 N1 2.283(7) . ?
W1 N5 2.202(7) . ?
W1 C3 2.008(10) . ?
W1 C2 1.995(10) . ?
W1 C1 1.832(9) . ?
W2 N9 2.214(6) . ?
W2 N7 2.275(7) . ?
W2 N11 2.198(7) . ?
W2 C20 2.017(10) . ?
W2 C19 1.996(9) . ?
W2 C18 1.836(8) . ?
Cl1 C45 1.746(12) . ?
Cl3 C45 1.754(12) . ?
Cl2 C45 1.750(11) . ?
Cl7 C46 1.758(13) . ?
Cl8 C46 1.793(13) . ?
Cl4 C46 1.695(17) . ?
N9 N10 1.359(10) . ?
N9 C39 1.332(11) . ?
N3 N4 1.385(10) . ?
N3 C27 1.346(11) . ?
O1 C2 1.157(11) . ?
N7 N8 1.369(9) . ?
N7 C36 1.349(10) . ?
O4 C20 1.125(11) . ?
N11 N12 1.378(10) . ?
N11 C42 1.339(11) . ?
N1 N2 1.376(10) . ?
N1 C22 1.355(11) . ?
O3 C19 1.140(11) . ?
N10 C41 1.348(11) . ?
N10 B2 1.526(13) . ?
N2 C24 1.350(11) . ?
N2 B1 1.557(12) . ?
N8 C38 1.338(11) . ?
N8 B2 1.535(11) . ?
N4 C29 1.355(12) . ?
N4 B1 1.542(13) . ?
N5 N6 1.387(10) . ?
N5 C32 1.357(11) . ?
O2 C3 1.141(12) . ?
N12 C44 1.336(11) . ?
N12 B2 1.525(12) . ?
N6 C34 1.357(11) . ?
N6 B1 1.522(13) . ?
C4 C5 1.436(10) . ?
C4 C17 1.430(11) . ?
C4 C1 1.422(12) . ?
C5 C10 1.413(11) . ?
C5 C6 1.424(11) . ?
C36 H36 0.9300 . ?
C36 C37 1.368(12) . ?
C9 H9 0.9300 . ?
C9 C10 1.428(11) . ?
C9 C8 1.368(12) . ?
C11 C10 1.426(11) . ?
C11 C12 1.430(11) . ?
C11 C18 1.435(12) . ?
C39 H39 0.9300 . ?
C39 C40 1.378(13) . ?
C41 H41 0.9300 . ?
C41 C40 1.374(14) . ?
C17 C12 1.428(11) . ?
C17 C16 1.429(11) . ?
C40 H40 0.9300 . ?
C27 C26 1.498(12) . ?
C27 C28 1.385(13) . ?
C13 H13 0.9300 . ?
C13 C12 1.427(11) . ?
C13 C14 1.375(12) . ?
C37 H37 0.9300 . ?
C37 C38 1.388(13) . ?
C15 H15 0.9300 . ?
C15 C14 1.420(13) . ?
C15 C16 1.353(12) . ?
C21 H21A 0.9600 . ?
C21 H21B 0.9600 . ?
C21 H21C 0.9600 . ?
C21 C22 1.488(13) . ?
C8 H8 0.9300 . ?
C8 C7 1.409(12) . ?
C26 H26A 0.9600 . ?
C26 H26B 0.9600 . ?
C26 H26C 0.9600 . ?
C24 C23 1.380(14) . ?
C24 C25 1.496(14) . ?
C14 H14 0.9300 . ?
C23 H23 0.9300 . ?
C23 C22 1.393(13) . ?
C6 H6 0.9300 . ?
C6 C7 1.370(11) . ?
C33 H33 0.9300 . ?
C33 C32 1.388(14) . ?
C33 C34 1.367(15) . ?
C29 C28 1.377(14) . ?
C29 C30 1.505(13) . ?
C28 H28 0.9300 . ?
C16 H16 0.9300 . ?
C44 H44 0.9300 . ?
C44 C43 1.374(14) . ?
C7 H7 0.9300 . ?
C32 C31 1.490(14) . ?
C34 C35 1.507(14) . ?
C38 H38 0.9300 . ?
B1 H1 1.15(9) . ?
C25 H25A 0.9600 . ?
C25 H25B 0.9600 . ?
C25 H25C 0.9600 . ?
C43 H43 0.9300 . ?
C43 C42 1.389(14) . ?
C42 H42 0.9300 . ?
C30 H30A 0.9600 . ?
C30 H30B 0.9600 . ?
C30 H30C 0.9600 . ?
C31 H31A 0.9600 . ?
C31 H31B 0.9600 . ?
C31 H31C 0.9600 . ?
C35 H35A 0.9600 . ?
C35 H35B 0.9600 . ?
C35 H35C 0.9600 . ?
B2 H2 0.99(8) . ?
C45 H45 0.9800 . ?
C46 H46 0.9800 . ?
C46 H46A 0.9800 . ?
C46 Cl5 1.83(7) . ?
C46 Cl6 1.50(4) . ?
C46 Cl9 1.58(3) . ?
Cl10 C47 1.58(5) . ?
Cl12 C47 1.84(4) . ?
Cl11 C47 1.75(4) . ?
C47 H47 0.9800 . ?

loop_
_exptl_oxdiff_crystal_face_indexfrac_h
_exptl_oxdiff_crystal_face_indexfrac_k
_exptl_oxdiff_crystal_face_indexfrac_l
_exptl_oxdiff_crystal_face_x
_exptl_oxdiff_crystal_face_y
_exptl_oxdiff_crystal_face_z
-0.4184 0.1171 10.8322 0.0505 0.2018 -0.9781
0.4184 -0.1171 -10.8322 -0.0505 -0.2018 0.9781
6.1774 3.1069 0.2450 0.2305 0.9658 0.1189
-6.1774 -3.1069 -0.2450 -0.2305 -0.9658 -0.1189
-0.8529 9.5826 2.7593 0.9197 0.0743 -0.3856
0.8529 -9.5826 -2.7593 -0.9197 -0.0743 0.3856
1.4186 5.1628 -10.3267 0.4379 0.0327 0.8984
-1.4186 -5.1628 10.3267 -0.4379 -0.0327 -0.8984
